data_2100118
loop_
_publ_author_name
'Richard E. Marsh'

_publ_section_title
;
 Space group <i>P</i>1: an update
;
_journal_issue 3
_journal_name_full 'Acta Crystallographica Section B'
_journal_page_first 359
_journal_page_last 359
_journal_paper_doi 10.1107/S0108768105009651
_journal_volume 61
_journal_year 2005
_chemical_formula_moiety 'C11 H16 N4 Cl2 Hg'
_chemical_formula_sum 'C11 H16 Cl2 Hg N4'
_space_group_crystal_system triclinic
_space_group_IT_number 2
_space_group_name_Hall '-P 1'
_space_group_name_H-M_alt 'P -1'
_audit_creation_method CRYM
_cell_angle_alpha 67.21
_cell_angle_beta 70.85
_cell_angle_gamma 79.36
_cell_formula_units_Z 2
_cell_length_a 7.8650
_cell_length_b 9.2820
_cell_length_c 11.6000
_cell_volume 735.906
_cod_data_source_file bk0148.cif
_cod_data_source_block AMEJUX
_cod_depositor_comments
;
 Updating space group information and adding the symmetry operation list.

 Antanas Vaitkus,
 2018-06-14

  Added moiety chemical formula and Z value from Marsh (2005) paper.
  The summary chemical formula is calculated from moiety formula using
  AdHocParser
  (svn://www.crystallography.net/cod-tools/trunk/Formulae/AdHocParser.yp,
  revision 1441.)

  Andrius Merkys
  2013-11-11
;
_cod_original_sg_symbol_H-M P-1
_cod_original_formula_sum 'not given'
_cod_database_code 2100118

loop_
_space_group_symop_id
_space_group_symop_operation_xyz
1 x,y,z
2 -x,-y,-z

loop_
_atom_site_label
_atom_site_fract_x
_atom_site_fract_y
_atom_site_fract_z
_atom_site_type_symbol
Hg1 0.12107 0.18712 0.83123 Hg
Cl1 0.22010 0.03165 1.01455 Cl
Cl2 0.10250 0.15855 0.63715 Cl
N1 0.32300 0.40550 0.71000 N
N2 0.25550 0.54650 0.64300 N
N3 -0.06900 0.40350 0.86150 N
N4 -0.05800 0.54750 0.76085 N
C1 0.07350 0.56000 0.63600 C
H1 0.05240 0.66090 0.57150 H
H2 0.05825 0.47920 0.60775 H
C2 0.49200 0.42700 0.70025 C
C3 0.53150 0.58100 0.62100 C
H3 0.64140 0.62265 0.59590 H
C4 0.38250 0.65600 0.58765 C
C5 0.60300 0.29800 0.76900 C
H4 0.70355 0.26985 0.71030 H
H5 0.53565 0.21230 0.81880 H
H6 0.64285 0.32765 0.82275 H
C6 0.34300 0.82250 0.51000 C
H7 0.27340 0.83020 0.45580 H
H8 0.45170 0.87030 0.45680 H
H9 0.27965 0.87275 0.56905 H
C7 -0.18700 0.42850 0.96600 C
C8 -0.24750 0.58450 0.93300 C
H10 -0.33015 0.63135 0.98880 H
C9 -0.16250 0.65900 0.80300 C
C10 -0.23200 0.29800 1.09450 C
H11 -0.33715 0.28355 1.11955 H
H12 -0.21045 0.31050 1.15530 H
H13 -0.17815 0.21715 1.09095 H
C11 -0.18250 0.82500 0.71650 C
H14 -0.08180 0.87750 0.69425 H
H15 -0.27750 0.87260 0.75935 H
H16 -0.20035 0.83195 0.64125 H
